data_4020842
loop_
_publ_author_name
'M. Heiko Franz'
'Stefanie R\"oper'
'Rudolf Wartchow'
'H. M. R. Hoffmann'

_publ_section_title
;
  The First and Second Cinchona Rearrangement. Two Fundamental
  Transformations of Alkaloid Chemistry
;
_journal_name_full 'Journal of Organic Chemistry'
_journal_page_first 2983
_journal_page_last 2991
_journal_paper_doi 10.1021/jo030363s
_journal_volume 69
_journal_year 2004
_chemical_absolute_configuration ad
_chemical_formula_moiety 'C19 H21 Br N2'
_chemical_formula_sum 'C19 H21 Br N2'
_chemical_formula_weight 357.29
_chemical_name_common (1S,3R,4S,8S,9R)-9-bromo-cinchonane
_space_group_crystal_system orthorhombic
_space_group_IT_number 19
_space_group_name_Hall 'P 2ac 2ab'
_space_group_name_H-M_alt 'P 21 21 21'
_cell_angle_alpha 90.00
_cell_angle_beta 90.00
_cell_angle_gamma 90.00
_cell_formula_units_Z 4
_cell_length_a 7.871(2)
_cell_length_b 10.716(3)
_cell_length_c 20.540(4)
_cell_measurement_temperature 300(2)
_cell_volume 1732.5(7)
_diffrn_ambient_temperature 300(2)
_exptl_crystal_density_diffrn 1.370
_cod_depositor_comments
;
 Updating space group information.

 Antanas Vaitkus,
 2018-06-08
;
_cod_database_code 4020842

loop_
_space_group_symop_id
_space_group_symop_operation_xyz
1 'x, y, z'
2 'x+1/2, -y+1/2, -z'
3 '-x, y+1/2, -z+1/2'
4 '-x+1/2, -y, z+1/2'

loop_
_atom_site_aniso_label
_atom_site_aniso_U_11
_atom_site_aniso_U_22
_atom_site_aniso_U_33
_atom_site_aniso_U_23
_atom_site_aniso_U_13
_atom_site_aniso_U_12
Br1 0.1260(5) 0.0698(3) 0.0421(2) 0.0009(3) -0.0220(4) 0.0160(5)
N1 0.149(6) 0.040(3) 0.038(2) 0.003(2) -0.003(3) 0.010(3)
C2 0.191(9) 0.064(4) 0.057(3) -0.014(3) 0.045(4) -0.033(4)
C3 0.080(7) 0.067(4) 0.054(3) -0.013(3) 0.017(3) -0.010(4)
C4 0.077(6) 0.045(3) 0.057(3) -0.007(2) -0.008(3) 0.001(3)
C5 0.087(7) 0.099(5) 0.059(3) -0.009(3) 0.005(3) -0.003(5)
C6 0.137(9) 0.096(5) 0.061(4) -0.026(3) -0.041(4) 0.052(5)
C7 0.075(4) 0.053(3) 0.051(2) 0.012(3) -0.001(3) 0.008(4)
C8 0.066(4) 0.040(3) 0.045(3) -0.002(2) -0.003(3) 0.012(3)
C9 0.060(4) 0.038(3) 0.033(2) 0.005(2) -0.016(2) 0.002(3)
C10 0.089(9) 0.235(10) 0.138(6) -0.071(5) 0.025(7) 0.055(8)
C11 0.112(11) 0.313(15) 0.409(19) -0.130(15) 0.004(11) 0.061(10)
N1' 0.100(6) 0.047(3) 0.055(3) 0.001(2) -0.007(3) -0.011(3)
C2' 0.085(7) 0.057(4) 0.069(4) 0.001(3) 0.000(4) -0.021(4)
C3' 0.053(6) 0.057(4) 0.063(3) -0.004(3) -0.012(4) -0.001(4)
C4' 0.053(5) 0.041(3) 0.034(3) -0.002(3) -0.003(3) -0.011(4)
C5' 0.078(6) 0.051(4) 0.042(3) 0.009(3) 0.011(3) 0.006(4)
C6' 0.066(6) 0.086(5) 0.068(4) -0.005(3) 0.015(3) 0.017(4)
C7' 0.137(9) 0.087(6) 0.058(4) -0.014(4) -0.010(5) 0.059(6)
C8' 0.132(8) 0.065(4) 0.043(4) -0.005(3) -0.009(4) 0.019(5)
C9' 0.074(6) 0.030(3) 0.032(3) -0.002(2) -0.010(3) 0.008(4)
C10' 0.070(6) 0.054(4) 0.036(3) -0.009(3) -0.005(3) 0.020(4)

loop_
_atom_site_label
_atom_site_type_symbol
_atom_site_fract_x
_atom_site_fract_y
_atom_site_fract_z
_atom_site_U_iso_or_equiv
_atom_site_thermal_displace_type
_atom_site_occupancy
_atom_site_calc_flag
_atom_site_refinement_flags
_atom_site_disorder_group
Br1 Br 0.35957(10) 0.15050(5) -0.01741(2) 0.0793(2) Uani 1 d . .
N1 N 0.4128(8) 0.1766(3) 0.1850(2) 0.075(2) Uani 1 d . .
C2 C 0.2939(9) 0.2374(5) 0.2305(2) 0.104(3) Uani 1 d . .
H1 H 0.3236(9) 0.2139(5) 0.2747(2) 0.125 Uiso 1 calc R .
H2 H 0.1798(9) 0.2072(5) 0.2220(2) 0.125 Uiso 1 calc R .
C3 C 0.2951(8) 0.3792(5) 0.2250(2) 0.067(2) Uani 1 d . .
H3 H 0.3407(8) 0.4128(5) 0.2658(2) 0.080 Uiso 1 calc R .
C4 C 0.4182(8) 0.4137(4) 0.1705(2) 0.059(2) Uani 1 d . .
H4 H 0.4220(8) 0.5044(4) 0.1646(2) 0.071 Uiso 1 calc R .
C5 C 0.5931(8) 0.3638(6) 0.1889(2) 0.081(2) Uani 1 d . .
H5 H 0.6311(8) 0.4019(6) 0.2292(2) 0.098 Uiso 1 calc R .
H6 H 0.6747(8) 0.3836(6) 0.1551(2) 0.098 Uiso 1 calc R .
C6 C 0.5794(10) 0.2222(6) 0.1972(2) 0.098(3) Uani 1 d . .
H7 H 0.6582(10) 0.1819(6) 0.1677(2) 0.117 Uiso 1 calc R .
H8 H 0.6121(10) 0.2002(6) 0.2413(2) 0.117 Uiso 1 calc R .
C7 C 0.3709(8) 0.3490(4) 0.1069(2) 0.0597(13) Uani 1 d . .
H9 H 0.4575(8) 0.3651(4) 0.0744(2) 0.072 Uiso 1 calc R .
H10 H 0.2639(8) 0.3817(4) 0.0909(2) 0.072 Uiso 1 calc R .
C8 C 0.3551(8) 0.2073(3) 0.1184(2) 0.0501(13) Uani 1 d . .
H11 H 0.2348(8) 0.1848(3) 0.1149(2) 0.060 Uiso 1 calc R .
C9 C 0.4546(6) 0.1260(4) 0.0712(2) 0.0438(14) Uani 1 d . .
H12 H 0.5719(6) 0.1566(4) 0.0707(2) 0.053 Uiso 1 calc R .
C10 C 0.1284(13) 0.4310(9) 0.2158(4) 0.154(4) Uani 1 d . .
H13 H 0.0881(13) 0.4182(9) 0.1737(4) 0.185 Uiso 1 calc R .
C11 C 0.0338(14) 0.4838(10) 0.2472(6) 0.278(7) Uani 1 d . .
H14 H 0.0601(14) 0.5021(10) 0.2903(6) 0.333 Uiso 1 calc R .
H15 H -0.0699(14) 0.5086(10) 0.2298(6) 0.333 Uiso 1 calc R .
N1' N 0.4589(9) -0.2669(4) 0.1164(2) 0.067(2) Uani 1 d . .
C2' C 0.3246(10) -0.1974(5) 0.1244(2) 0.070(2) Uani 1 d . .
H16 H 0.2263(10) -0.2342(5) 0.1406(2) 0.084 Uiso 1 calc R .
C3' C 0.3216(9) -0.0679(5) 0.1095(2) 0.058(2) Uani 1 d . .
H17 H 0.2230(9) -0.0223(5) 0.1169(2) 0.069 Uiso 1 calc R .
C4' C 0.4604(9) -0.0099(4) 0.0845(2) 0.043(2) Uani 1 d . .
C5' C 0.7613(9) -0.0376(5) 0.0475(2) 0.057(2) Uani 1 d . .
H18 H 0.7703(9) 0.0462(5) 0.0363(2) 0.068 Uiso 1 calc R .
C6' C 0.8940(9) -0.1136(6) 0.0379(2) 0.073(2) Uani 1 d . .
H19 H 0.9930(9) -0.0827(6) 0.0192(2) 0.088 Uiso 1 calc R .
C7' C 0.8845(13) -0.2389(6) 0.0557(3) 0.094(3) Uani 1 d . .
H20 H 0.9780(13) -0.2906(6) 0.0494(3) 0.113 Uiso 1 calc R .
C8' C 0.7434(12) -0.2853(6) 0.0817(3) 0.080(2) Uani 1 d . .
H21 H 0.7402(12) -0.3688(6) 0.0939(3) 0.096 Uiso 1 calc R .
C9' C 0.6083(9) -0.0823(4) 0.0743(2) 0.045(2) Uani 1 d . .
C10' C 0.6006(10) -0.2112(5) 0.0909(2) 0.053(2) Uani 1 d . .

loop_
_geom_bond_atom_site_label_1
_geom_bond_atom_site_label_2
_geom_bond_distance
_geom_bond_site_symmetry_2
_geom_bond_publ_flag
Br1 C9 1.986(3) . ?
N1 C6 1.422(7) . ?
N1 C2 1.474(6) . ?
N1 C8 1.479(5) . ?
C2 C3 1.524(6) . ?
C3 C10 1.437(10) . ?
C3 C4 1.526(6) . ?
C4 C5 1.525(7) . ?
C4 C7 1.525(5) . ?
C5 C6 1.531(7) . ?
C7 C8 1.542(5) . ?
C8 C9 1.520(5) . ?
C9 C4' 1.483(6) . ?
C10 C11 1.136(9) . ?
N1' C2' 1.304(7) . ?
N1' C10' 1.369(7) . ?
C2' C3' 1.421(7) . ?
C3' C4' 1.358(7) . ?
C4' C9' 1.415(7) . ?
C5' C6' 1.340(7) . ?
C5' C9' 1.408(7) . ?
C6' C7' 1.394(7) . ?
C7' C8' 1.328(10) . ?
C8' C10' 1.389(8) . ?
C9' C10' 1.424(6) . ?

loop_
_cod_related_entry_id
_cod_related_entry_database
_cod_related_entry_code
1 ChemSpider 21183951
